data_4116427
loop_
_publ_author_name
'Paul F. van Hutten'
'Jurjen Wildeman'
'Auke Meetsma'
'Georges Hadziioannou'

_publ_contact_author_address
;
     Crystal Structure Center,
     Chemical Physics,
     Materials Science Center,
     Groningen University,
     Nijenborgh 4,
     NL-9747 AG Groningen,
     The Netherlands.
;
_publ_contact_author_email A.Meetsma@fwn.rug.nl
_publ_contact_author_fax '+31 50 3634441'
_publ_contact_author_name
;
   Drs. A. Meetsma
;
_publ_contact_author_phone '+31 50 3634368'
_publ_section_title
;
 Molecular Packing in Unsubstituted Semiconducting Phenylenevinylene
 Oligomer and Polymer
;
_journal_name_full 'Journal of the American Chemical Society'
_journal_page_first 5910
_journal_page_last 5918
_journal_paper_doi 10.1021/ja990934r
_journal_volume 121
_journal_year 1999
_chemical_compound_source 'by syntheses'
_chemical_formula_moiety 'C38 H30'
_chemical_formula_sum 'C38 H30'
_chemical_formula_weight 486.66
_chemical_name_systematic
;
?
;
_space_group_IT_number 14
_symmetry_cell_setting monoclinic
_symmetry_space_group_name_Hall '-P 2yab'
_symmetry_space_group_name_H-M 'P 1 21/a 1'
_atom_sites_solution_hydrogens geom
_atom_sites_solution_primary direct
_atom_sites_solution_secondary difmap
_audit_creation_date 1998-11-27
_audit_creation_method 'PLATON <TABLE ACC> option'
_cell_angle_alpha 90
_cell_angle_beta 103.349(3)
_cell_angle_gamma 90
_cell_formula_units_Z 6
_cell_length_a 16.072(1)
_cell_length_b 7.538(1)
_cell_length_c 32.914(2)
_cell_measurement_reflns_used 6082
_cell_measurement_temperature 220
_cell_measurement_theta_max 23.28
_cell_measurement_theta_min 1.91
_cell_volume 3879.8(6)
_computing_cell_refinement 'DENZO-SMN (1997)'
_computing_data_collection 'KappaCDD Software (1998)'
_computing_data_reduction 'DENZO-SMN (1997)'
_computing_molecular_graphics
;
 PLUTO (Meetsma, 1997)
 ORTEP (Burnett et al., 1996)
 PLATON (Spek, 1994, 1996)
;
_computing_publication_material 'PLATON (Spek, 1990)'
_computing_structure_refinement 'SHELXL-97 (Sheldrick, 1997)'
_computing_structure_solution
;
 DIRDIF-97 (Beurskens et al., 1997)
;
_diffrn_ambient_temperature 220
_diffrn_measurement_device_type
;
     Nonius Kappa CCD diffractometer
;
_diffrn_measurement_method 'area detector'
_diffrn_radiation_detector
;
     CCD Area detector
;
_diffrn_radiation_monochromator 'perpendicular mounted graphite'
_diffrn_radiation_source 'fine focus sealed Philips Mo tube'
_diffrn_radiation_type 'Mo K\a'
_diffrn_radiation_wavelength .71073
_diffrn_reflns_av_R_equivalents 0.0000
_diffrn_reflns_av_sigmaI/netI 0.1744
_diffrn_reflns_limit_h_max 17
_diffrn_reflns_limit_h_min 0
_diffrn_reflns_limit_k_max 8
_diffrn_reflns_limit_k_min 0
_diffrn_reflns_limit_l_max 35
_diffrn_reflns_limit_l_min -36
_diffrn_reflns_number 6082
_diffrn_reflns_reduction_process
;
 Data processing and scaling was carried out using DENZO-SMN
 (Otwinowski  & Minor(1997)).
Scaling includes corrections for decay and absorption and reduced to
Fo2.

;
_diffrn_reflns_theta_max 23.28
_diffrn_reflns_theta_min 1.91
_exptl_absorpt_coefficient_mu .07
_exptl_absorpt_correction_type none
_exptl_crystal_colour yellow
_exptl_crystal_density_diffrn 1.250
_exptl_crystal_density_meas ?
_exptl_crystal_description plate
_exptl_crystal_F_000 1548
_exptl_crystal_size_max 0.21
_exptl_crystal_size_mid 0.15
_exptl_crystal_size_min 0.02
_refine_diff_density_max .574
_refine_diff_density_min -.335
_refine_diff_density_rms .065
_refine_ls_extinction_method none
_refine_ls_goodness_of_fit_ref 0.882
_refine_ls_hydrogen_treatment 'riding mode'
_refine_ls_matrix_type full
_refine_ls_number_parameters 514
_refine_ls_number_reflns 5580
_refine_ls_number_restraints 0
_refine_ls_restrained_S_all 0.882
_refine_ls_R_factor_all 0.2380
_refine_ls_R_factor_gt 0.0917
_refine_ls_shift/su_max 0.015
_refine_ls_shift/su_mean 0.003
_refine_ls_structure_factor_coef Fsqd
_refine_ls_weighting_details 'w=1/[\s^2^(Fo^2^)+(0.1000P)^2^+0.0000P] where P=(Fo^2^+2Fc^2^)/3'
_refine_ls_weighting_scheme calc
_refine_ls_wR_factor_gt 0.2114
_refine_ls_wR_factor_ref 0.2632
_reflns_number_gt 1765
_reflns_number_total 5580
_reflns_threshold_expression >2sigma(I)
_cod_data_source_file ja990934r.cif
_cod_data_source_block c57h45
_cod_depositor_comments
;
The following automatic conversions were performed:

'_exptl_absorpt_correction_type' value ' none' changed to 'none'
according to the built-in table from CIF Core dictionary named
'cif_core.dic' version 2.4.1 from 2010-06-29.

Automatic conversion script
Id: cif_fix_values 1715 2011-07-08 13:25:40Z adriana 

The following automatic conversions were performed:

'_exptl_crystal_density_meas' value 'Not Measured' was changed to '?'
- the value is perceived as not measured.

Automatic conversion script
Id: cif_fix_values 3008 2015-01-20 13:52:24Z robertas 

The following automatic conversions were performed:

'_refine_ls_weighting_scheme' value 'calc
w=1/[\s^2^(Fo^2^)+(0.1000P)^2^+0.0000P] where P=(Fo^2^+2Fc^2^)/3' was
changed to 'calc'. New tag '_refine_ls_weighting_details' was
created. The value of the new tag was set to
'w=1/[\s^2^(Fo^2^)+(0.1000P)^2^+0.0000P] where P=(Fo^2^+2Fc^2^)/3'.

Automatic conversion script
Id: cif_fix_values 3143 2015-03-26 13:38:13Z robertas 
;
_cod_original_sg_symbol_H-M 'P 21/a'
_cod_database_code 4116427

loop_
_symmetry_equiv_pos_as_xyz
x,y,z
1/2-x,1/2+y,-z
-x,-y,-z
1/2+x,1/2-y,z

loop_
_atom_site_aniso_label
_atom_site_aniso_U_11
_atom_site_aniso_U_22
_atom_site_aniso_U_33
_atom_site_aniso_U_23
_atom_site_aniso_U_13
_atom_site_aniso_U_12
C1 .077(5) .069(5) .042(4) -.014(4) .014(4) -.010(4)
C2 .088(6) .073(5) .027(4) -.011(3) .007(4) .005(4)
C3 .093(6) .065(5) .065(5) -.006(4) .036(5) -.016(4)
C4 .092(6) .054(4) .051(4) -.002(4) .033(4) -.011(4)
C5 .080(5) .053(4) .027(4) -.013(3) .009(3) .004(4)
C6 .099(6) .038(4) .042(4) .016(3) .050(4) .025(4)
C7 .046(4) .037(4) .137(7) -.014(4) .018(5) .002(3)
C8 .046(4) .035(4) .109(6) -.024(4) .004(4) .002(3)
C9 .064(5) .040(4) .011(3) .009(3) .015(3) .016(3)
C10 .035(4) .042(4) .039(4) .009(3) .000(3) -.013(3)
C11 .040(4) .034(4) .032(4) -.001(3) -.004(3) -.001(3)
C12 .029(3) .027(3) .032(4) .000(3) -.005(3) .003(3)
C13 .031(4) .028(3) .047(4) .003(3) .011(3) -.004(3)
C14 .034(4) .043(4) .042(4) -.006(3) -.005(3) -.004(3)
C15 .056(4) .044(4) .041(4) -.001(3) .007(3) .014(3)
C16 .055(4) .041(4) .046(4) .002(3) .000(3) .011(3)
C17 .042(4) .032(4) .037(4) .005(3) .002(3) .013(3)
C18 .029(4) .041(4) .046(4) .010(3) .010(3) .003(3)
C19 .034(4) .035(4) .036(4) -.001(3) -.007(3) -.006(3)
C20 .035(4) .026(3) .037(4) -.002(3) .003(3) -.001(3)
C21 .034(4) .035(4) .056(4) .002(3) .022(3) -.004(3)
C22 .026(4) .029(3) .048(4) -.004(3) -.004(3) .002(3)
C23 .047(4) .033(4) .060(5) .003(3) -.003(4) .009(3)
C24 .047(4) .041(4) .058(5) -.011(3) -.003(4) .004(3)
C25 .052(4) .023(3) .039(4) .008(3) .018(3) .014(3)
C26 .036(4) .033(4) .051(4) -.005(3) .015(3) -.007(3)
C27 .029(4) .040(4) .039(4) -.003(3) -.003(3) .002(3)
C28 .049(4) .022(3) .040(4) .005(3) .019(3) .009(3)
C29 .028(3) .028(3) .053(4) -.001(3) .003(3) -.003(3)
C30 .028(4) .041(4) .037(4) -.009(3) -.004(3) -.002(3)
C31 .036(4) .033(4) .072(5) -.002(3) .003(4) .006(3)
C32 .036(4) .036(4) .063(4) -.004(3) -.014(4) .005(3)
C33 .054(4) .032(4) .036(4) .013(3) .013(3) .014(3)
C34 .046(4) .036(4) .049(4) .000(3) .010(3) -.005(3)
C35 .069(5) .034(4) .041(4) -.003(3) -.009(3) -.007(3)
C36 .055(4) .038(4) .039(4) .002(3) .002(3) -.005(3)
C37 .039(4) .038(4) .060(4) .014(3) .012(3) -.007(3)
C38 .043(4) .039(4) .038(4) .002(3) -.006(3) .000(3)
C39 .050(4) .039(4) .048(4) -.012(3) .032(3) -.009(3)
C40 .048(4) .038(4) .044(4) -.004(3) .001(3) .007(3)
C41 .074(5) .054(4) .016(3) -.004(3) .011(3) -.005(4)
C42 .058(4) .049(4) .046(4) -.011(3) .026(4) .005(3)
C43 .043(4) .042(4) .038(4) -.001(3) .011(3) .001(3)
C44 .052(4) .041(4) .022(3) .001(3) .000(3) -.021(3)
C45 .052(4) .043(4) .048(4) -.008(3) .020(3) -.009(3)
C46 .054(4) .035(4) .068(5) -.011(3) .029(4) -.020(3)
C47 .034(3) .028(3) .028(3) .003(3) .010(3) -.001(3)
C48 .033(4) .036(4) .037(4) .006(3) .002(3) -.004(3)
C49 .025(3) .030(3) .052(4) -.003(3) .021(3) .002(3)
C50 .048(4) .024(3) .027(3) -.006(3) .022(3) -.014(3)
C51 .023(3) .031(3) .033(4) .009(3) -.007(3) -.002(3)
C52 .043(4) .026(3) .047(4) -.004(3) .022(3) -.004(3)
C53 .048(4) .036(4) .069(5) -.018(3) .028(4) -.013(3)
C54 .040(4) .035(4) .063(4) -.001(3) .021(3) -.009(3)
C55 .050(4) .018(3) .018(3) .001(3) .004(3) -.015(3)
C56 .028(3) .030(3) .043(4) .007(3) .004(3) .004(3)
C57 .024(3) .031(3) .040(4) -.006(3) .020(3) .002(3)

loop_
_atom_site_label
_atom_site_thermal_displace_type
_atom_site_fract_x
_atom_site_fract_y
_atom_site_fract_z
_atom_site_occupancy
_atom_site_U_iso_or_equiv
C1 Uani .2110(4) 1.1056(8) .45630(17) 1.000 .063(3)
C2 Uani .1980(4) 1.0943(8) .49634(17) 1.000 .064(3)
C3 Uani .1352(4) .9934(8) .5072(2) 1.000 .071(3)
C4 Uani .0799(4) .9040(8) .47538(18) 1.000 .063(3)
C5 Uani .0882(4) .9097(7) .43435(17) 1.000 .054(3)
C6 Uani .1542(4) 1.0122(8) .42517(19) 1.00 .054(3)
C7 Uani .1634(4) 1.0313(7) .3804(2) 1.000 .074(3)
C8 Uani .1140(4) .9749(7) .3442(2) 1.000 .066(3)
C9 Uani .1315(4) .9936(7) .30287(15) 1.000 .037(2)
C10 Uani .0704(3) .9185(7) .27002(16) 1.000 .040(2)
C11 Uani .0839(3) .9227(6) .23088(16) 1.000 .037(2)
C12 Uani .1574(3) 1.0005(7) .22242(16) 1.000 .0313(19)
C13 Uani .2158(3) 1.0697(6) .25642(16) 1.000 .035(2)
C14 Uani .2033(3) 1.0677(7) .29502(17) 1.000 .042(2)
C15 Uani .1748(4) 1.0140(7) .18078(17) 1.000 .048(2)
C16 Uani .1272(4) .9726(7) .14541(17) 1.000 .049(2)
C17 Uani .1482(4) .9866(7) .10395(17) 1.000 .038(2)
C18 Uani .0903(3) .9155(7) .06947(17) 1.000 .038(2)
C19 Uani .1040(3) .9192(6) .03051(16) 1.000 .037(2)
C20 Uani .1779(3) .9987(7) .02228(17) 1.000 .034(2)
C21 Uani .2366(3) 1.0676(7) .05698(17) 1.000 .040(2)
C22 Uani .2217(3) 1.0639(6) .09624(17) 1.000 .036(2)
C23 Uani .1972(3) 1.0159(7) -.01935(17) 1.000 .049(3)
C24 Uani .1502(4) .9722(7) -.05458(17) 1.000 .051(3)
C25 Uani .1698(4) .9893(7) -.09646(17) 1.000 .037(2)
C26 Uani .1117(3) .9174(6) -.13078(17) 1.000 .039(2)
C27 Uani .1265(3) .9217(7) -.16952(16) 1.000 .038(2)
C28 Uani .1997(4) .9995(7) -.17729(16) 1.000 .036(2)
C29 Uani .2598(3) 1.0696(6) -.14239(17) 1.000 .0374(19)
C30 Uani .2442(3) 1.0636(7) -.10309(16) 1.000 .037(2)
C31 Uani .2194(3) 1.0178(7) -.21925(18) 1.000 .049(3)
C32 Uani .1715(3) .9761(6) -.25455(18) 1.000 .049(2)
C33 Uani .1935(4) .9906(7) -.29583(17) 1.000 .040(2)
C34 Uani .1367(3) .9191(7) -.33041(17) 1.000 .044(2)
C35 Uani .1552(4) .9154(7) -.36938(17) 1.000 .052(3)
C36 Uani .2308(4) .9872(7) -.37567(16) 1.000 .045(2)
C37 Uani .2869(3) 1.0611(7) -.34099(18) 1.000 .046(2)
C38 Uani .2686(3) 1.0626(7) -.30209(17) 1.000 .042(2)
C39 Uani -.0134(3) .5771(7) -.38420(17) 1.000 .042(2)
C40 Uani -.0118(3) .5941(7) -.42555(17) 1.000 .045(2)
C41 Uani .0520(4) .5122(7) -.43983(16) 1.000 .048(2)
C42 Uani .1117(4) .4081(7) -.41464(17) 1.000 .049(2)
C43 Uani .1098(3) .3917(7) -.37300(16) 1.000 .041(2)
C44 Uani .0484(4) .4776(7) -.35726(16) 1.000 .040(2)
C45 Uani .0538(3) .4591(7) -.31093(17) 1.000 .046(2)
C46 Uani .0132(4) .5375(7) -.28896(17) 1.000 .050(3)
C47 Uani .0201(3) .5152(6) -.24323(15) 1.000 .0295(17)
C48 Uani -.0413(3) .5967(7) -.22617(16) 1.000 .036(2)
C49 Uani -.0410(3) .5816(6) -.18453(16) 1.000 .0337(19)
C50 Uani .0221(3) .4862(6) -.15761(15) 1.000 .0308(19)
C51 Uani .0854(3) .4057(6) -.17457(15) 1.000 .0312(19)
C52 Uani .0826(3) .4220(6) -.21676(16) 1.000 .037(2)
C53 Uani .0322(3) .4641(7) -.11177(18) 1.000 .049(3)
C54 Uani -.0110(3) .5390(7) -.08869(17) 1.000 .045(2)
C55 Uani -.0021(3) .5154(6) -.04266(14) 1.000 .0293(19)
C56 Uani -.0636(3) .5944(6) -.02510(16) 1.000 .0343(19)
C57 Uani .0626(3) .4217(6) -.01689(16) 1.000 .0296(19)
H1 Uiso .25641 1.17366 .45030 1.000 .0750
H2 Uiso .23478 1.16054 .51772 1.000 .0767
H3 Uiso .13004 .98540 .53528 1.000 .0854
H4 Uiso .03475 .83643 .48182 1.000 .0760
H5 Uiso .05007 .84560 .41302 1.000 .0648
H7 Uiso .21288 1.09447 .37756 1.000 .0888
H8 Uiso .06225 .91672 .34563 1.000 .0787
H10 Uiso .02011 .86543 .27511 1.000 .0482
H11 Uiso .04259 .87167 .20860 1.000 .0451
H13 Uiso .26701 1.12078 .25198 1.000 .0420
H14 Uiso .24490 1.11850 .31725 1.000 .0504
H15 Uiso .22938 1.06038 .18000 1.000 .0577
H16 Uiso .07213 .92758 .14565 1.000 .0588
H18 Uiso .03926 .86232 .07361 1.000 .0460
H19 Uiso .06303 .86736 .00819 1.000 .0446
H21 Uiso .28833 1.11843 .05310 1.000 .0478
H22 Uiso .26245 1.11506 .11875 1.000 .0436
H23 Uiso .25127 1.06562 -.01987 1.000 .0590
H24 Uiso .09602 .92270 -.05410 1.000 .0613
H26 Uiso .06060 .86430 -.12674 1.000 .0468
H27 Uiso .08578 .87038 -.19203 1.000 .0456
H29 Uiso .31129 1.12122 -.14626 1.000 .0450
H30 Uiso .28507 1.11115 -.08014 1.000 .0443
H31 Uiso .27379 1.06584 -.21973 1.000 .0580
H32 Uiso .11627 .93148 -.25441 1.000 .0591
H34 Uiso .08389 .87153 -.32714 1.000 .0527
H35 Uiso .11570 .86302 -.39217 1.000 .0617
H36 Uiso .24378 .98618 -.40240 1.000 .0545
H37 Uiso .33902 1.11178 -.34431 1.000 .0547
H38 Uiso .30834 1.11387 -.27920 1.000 .0509
H39 Uiso -.05719 .63394 -.37394 1.000 .0509
H40 Uiso -.05431 .66173 -.44397 1.000 .0540
H41 Uiso .05464 .52834 -.46812 1.000 .0575
H42 Uiso .15390 .34802 -.42545 1.000 .0589
H43 Uiso .15133 .32030 -.35504 1.000 .0486
H45 Uiso .09436 .37506 -.29679 1.000 .0556
H46 Uiso -.02738 .62223 -.30275 1.000 .0596
H48 Uiso -.08483 .66484 -.24377 1.000 .0434
H49 Uiso -.08478 .63744 -.17406 1.000 .0403
H51 Uiso .13007 .33991 -.15706 1.000 .0377
H52 Uiso .12579 .36611 -.22765 1.000 .0444
H53 Uiso .07578 .38499 -.09819 1.000 .0588
H54 Uiso -.05405 .61942 -.10225 1.000 .0529
H56 Uiso -.10778 .66169 -.04249 1.000 .0415
H57 Uiso .10633 .36836 -.02784 1.000 .0358

loop_
_atom_type_symbol
_atom_type_description
_atom_type_scat_dispersion_real
_atom_type_scat_dispersion_imag
_atom_type_scat_source
H H .0000 .0000 'International Tables Vol C Tables 4.2.6.8 and 6.1.1.4'
C C .0033 .0016 'International Tables Vol C Tables 4.2.6.8 and 6.1.1.4'

loop_
_geom_angle_atom_site_label_1
_geom_angle_atom_site_label_2
_geom_angle_atom_site_label_3
_geom_angle
_geom_angle_site_symmetry_1
_geom_angle_site_symmetry_3
_geom_angle_publ_flag
C2 C1 C6 116.8(6) . . no
C1 C2 C3 124.2(6) . . no
C2 C3 C4 117.0(6) . . no
C3 C4 C5 122.2(6) . . no
C4 C5 C6 118.3(5) . . no
C1 C6 C5 121.3(6) . . no
C1 C6 C7 118.0(5) . . no
C5 C6 C7 120.6(5) . . no
C6 C7 C8 131.4(6) . . no
C7 C8 C9 126.6(6) . . no
C8 C9 C10 115.4(5) . . no
C8 C9 C14 124.9(5) . . no
C10 C9 C14 119.6(5) . . no
C9 C10 C11 119.1(5) . . no
C10 C11 C12 121.7(5) . . no
C11 C12 C13 116.2(5) . . no
C11 C12 C15 124.5(5) . . no
C13 C12 C15 119.3(5) . . no
C12 C13 C14 122.9(5) . . no
C9 C14 C13 120.5(5) . . no
C12 C15 C16 129.3(6) . . no
C15 C16 C17 127.3(6) . . no
C16 C17 C18 118.0(5) . . no
C16 C17 C22 125.5(5) . . no
C18 C17 C22 116.5(5) . . no
C17 C18 C19 122.6(5) . . no
C18 C19 C20 121.3(5) . . no
C19 C20 C21 116.0(5) . . no
C19 C20 C23 125.5(5) . . no
C21 C20 C23 118.5(5) . . no
C20 C21 C22 122.0(5) . . no
C17 C22 C21 121.5(5) . . no
C20 C23 C24 127.9(5) . . no
C23 C24 C25 127.8(6) . . no
C24 C25 C26 118.0(5) . . no
C24 C25 C30 123.8(5) . . no
C26 C25 C30 118.0(5) . . no
C25 C26 C27 121.5(5) . . no
C26 C27 C28 121.7(5) . . no
C27 C28 C29 117.0(5) . . no
C27 C28 C31 125.3(5) . . no
C29 C28 C31 117.6(5) . . no
C28 C29 C30 120.7(5) . . no
C25 C30 C29 121.0(5) . . no
C28 C31 C32 127.4(5) . . no
C31 C32 C33 126.4(5) . . no
C32 C33 C34 118.0(5) . . no
C32 C33 C38 124.5(5) . . no
C34 C33 C38 117.4(5) . . no
C33 C34 C35 121.7(5) . . no
C34 C35 C36 120.9(5) . . no
C35 C36 C37 117.1(5) . . no
C36 C37 C38 121.8(5) . . no
C33 C38 C37 121.1(5) . . no
C2 C1 H1 121.58 . . no
C6 C1 H1 121.60 . . no
C1 C2 H2 117.93 . . no
C3 C2 H2 117.83 . . no
C2 C3 H3 121.52 . . no
C4 C3 H3 121.43 . . no
C3 C4 H4 118.89 . . no
C5 C4 H4 118.93 . . no
C4 C5 H5 120.83 . . no
C6 C5 H5 120.83 . . no
C6 C7 H7 114.43 . . no
C8 C7 H7 114.17 . . no
C7 C8 H8 116.61 . . no
C9 C8 H8 116.75 . . no
C9 C10 H10 120.45 . . no
C11 C10 H10 120.43 . . no
C10 C11 H11 119.19 . . no
C12 C11 H11 119.12 . . no
C12 C13 H13 118.53 . . no
C14 C13 H13 118.58 . . no
C9 C14 H14 119.76 . . no
C13 C14 H14 119.72 . . no
C12 C15 H15 115.33 . . no
C16 C15 H15 115.36 . . no
C15 C16 H16 116.34 . . no
C17 C16 H16 116.33 . . no
C17 C18 H18 118.69 . . no
C19 C18 H18 118.69 . . no
C18 C19 H19 119.33 . . no
C20 C19 H19 119.34 . . no
C20 C21 H21 118.99 . . no
C22 C21 H21 118.98 . . no
C17 C22 H22 119.27 . . no
C21 C22 H22 119.27 . . no
C20 C23 H23 116.08 . . no
C24 C23 H23 116.02 . . no
C23 C24 H24 116.08 . . no
C25 C24 H24 116.09 . . no
C25 C26 H26 119.20 . . no
C27 C26 H26 119.25 . . no
C26 C27 H27 119.12 . . no
C28 C27 H27 119.21 . . no
C28 C29 H29 119.66 . . no
C30 C29 H29 119.61 . . no
C25 C30 H30 119.48 . . no
C29 C30 H30 119.57 . . no
C28 C31 H31 116.31 . . no
C32 C31 H31 116.29 . . no
C31 C32 H32 116.78 . . no
C33 C32 H32 116.78 . . no
C33 C34 H34 119.19 . . no
C35 C34 H34 119.12 . . no
C34 C35 H35 119.58 . . no
C36 C35 H35 119.52 . . no
C35 C36 H36 121.45 . . no
C37 C36 H36 121.45 . . no
C36 C37 H37 119.11 . . no
C38 C37 H37 119.12 . . no
C33 C38 H38 119.47 . . no
C37 C38 H38 119.43 . . no
C40 C39 C44 120.6(5) . . no
C39 C40 C41 119.0(5) . . no
C40 C41 C42 121.9(5) . . no
C41 C42 C43 118.7(5) . . no
C42 C43 C44 120.8(5) . . no
C39 C44 C43 118.9(5) . . no
C39 C44 C45 124.0(5) . . no
C43 C44 C45 117.1(5) . . no
C44 C45 C46 129.2(5) . . no
C45 C46 C47 127.7(5) . . no
C46 C47 C48 117.7(5) . . no
C46 C47 C52 125.1(5) . . no
C48 C47 C52 117.3(5) . . no
C47 C48 C49 121.9(5) . . no
C48 C49 C50 121.0(5) . . no
C49 C50 C51 117.4(4) . . no
C49 C50 C53 126.8(4) . . no
C51 C50 C53 115.7(4) . . no
C50 C51 C52 120.1(4) . . no
C47 C52 C51 122.4(5) . . no
C50 C53 C54 127.4(5) . . no
C53 C54 C55 127.8(5) . . no
C54 C55 C56 117.3(4) . . no
C54 C55 C57 124.5(4) . . no
C56 C55 C57 118.2(4) . . no
C55 C56 C57 122.2(4) . 3_565 no
C55 C57 C56 119.6(5) . 3_565 no
C40 C39 H39 119.68 . . no
C44 C39 H39 119.73 . . no
C39 C40 H40 120.48 . . no
C41 C40 H40 120.52 . . no
C40 C41 H41 119.02 . . no
C42 C41 H41 119.07 . . no
C41 C42 H42 120.65 . . no
C43 C42 H42 120.61 . . no
C42 C43 H43 119.61 . . no
C44 C43 H43 119.59 . . no
C44 C45 H45 115.35 . . no
C46 C45 H45 115.41 . . no
C45 C46 H46 116.14 . . no
C47 C46 H46 116.13 . . no
C47 C48 H48 119.05 . . no
C49 C48 H48 119.06 . . no
C48 C49 H49 119.51 . . no
C50 C49 H49 119.50 . . no
C50 C51 H51 119.95 . . no
C52 C51 H51 119.99 . . no
C47 C52 H52 118.83 . . no
C51 C52 H52 118.79 . . no
C50 C53 H53 116.31 . . no
C54 C53 H53 116.25 . . no
C53 C54 H54 116.16 . . no
C55 C54 H54 116.08 . . no
C55 C56 H56 118.89 . . no
C57 C56 H56 118.92 3_565 . no
C55 C57 H57 120.23 . . no
C56 C57 H57 120.18 3_565 . no

loop_
_geom_bond_atom_site_label_1
_geom_bond_atom_site_label_2
_geom_bond_distance
_geom_bond_site_symmetry_2
_geom_bond_publ_flag
C1 C2 1.384(8) . no
C1 C6 1.395(9) . no
C2 C3 1.375(9) . no
C3 C4 1.382(9) . no
C4 C5 1.388(8) . no
C5 C6 1.401(9) . no
C6 C7 1.521(9) . no
C7 C8 1.339(9) . no
C8 C9 1.458(8) . no
C9 C10 1.401(7) . no
C9 C14 1.359(8) . no
C10 C11 1.355(7) . no
C11 C12 1.403(7) . no
C12 C13 1.386(7) . no
C12 C15 1.464(8) . no
C13 C14 1.331(7) . no
C15 C16 1.275(8) . no
C16 C17 1.483(8) . no
C17 C18 1.398(8) . no
C17 C22 1.392(8) . no
C18 C19 1.351(7) . no
C19 C20 1.411(7) . no
C20 C21 1.402(8) . no
C20 C23 1.479(8) . no
C21 C22 1.368(8) . no
C23 C24 1.272(8) . no
C24 C25 1.489(8) . no
C25 C26 1.398(8) . no
C25 C30 1.383(8) . no
C26 C27 1.350(7) . no
C27 C28 1.390(8) . no
C28 C29 1.421(8) . no
C28 C31 1.493(8) . no
C29 C30 1.374(7) . no
C31 C32 1.276(8) . no
C32 C33 1.485(8) . no
C33 C34 1.393(8) . no
C33 C38 1.382(8) . no
C34 C35 1.382(8) . no
C35 C36 1.389(9) . no
C36 C37 1.397(8) . no
C37 C38 1.378(8) . no
C1 H1 .9494 . no
C2 H2 .9497 . no
C3 H3 .9487 . no
C4 H4 .9497 . no
C5 H5 .9504 . no
C7 H7 .9499 . no
C8 H8 .9510 . no
C10 H10 .9507 . no
C11 H11 .9496 . no
C13 H13 .9500 . no
C14 H14 .9503 . no
C15 H15 .9501 . no
C16 H16 .9496 . no
C18 H18 .9507 . no
C19 H19 .9501 . no
C21 H21 .9505 . no
C22 H22 .9500 . no
C23 H23 .9502 . no
C24 H24 .9508 . no
C26 H26 .9502 . no
C27 H27 .9503 . no
C29 H29 .9493 . no
C30 H30 .9494 . no
C31 H31 .9497 . no
C32 H32 .9502 . no
C34 H34 .9501 . no
C35 H35 .9496 . no
C36 H36 .9499 . no
C37 H37 .9497 . no
C38 H38 .9501 . no
C39 C40 1.373(8) . no
C39 C44 1.389(8) . no
C40 C41 1.370(8) . no
C41 C42 1.363(8) . no
C42 C43 1.383(8) . no
C43 C44 1.378(8) . no
C44 C45 1.514(8) . no
C45 C46 1.231(8) . no
C46 C47 1.493(7) . no
C47 C48 1.387(7) . no
C47 C52 1.363(7) . no
C48 C49 1.374(7) . no
C49 C50 1.384(7) . no
C50 C51 1.406(7) . no
C50 C53 1.489(7) . no
C51 C52 1.384(7) . no
C53 C54 1.273(7) . no
C54 C55 1.499(7) . no
C55 C56 1.389(7) . no
C55 C57 1.376(7) . no
C56 C57 1.384(7) 3_565 no
C39 H39 .9501 . no
C40 H40 .9503 . no
C41 H41 .9497 . no
C42 H42 .9503 . no
C43 H43 .9500 . no
C45 H45 .9501 . no
C46 H46 .9501 . no
C48 H48 .9496 . no
C49 H49 .9503 . no
C51 H51 .9500 . no
C52 H52 .9501 . no
C53 H53 .9494 . no
C54 H54 .9502 . no
C56 H56 .9494 . no
C57 H57 .9500 . no

loop_
_geom_contact_atom_site_label_1
_geom_contact_atom_site_label_2
_geom_contact_distance
_geom_contact_site_symmetry_2
_geom_contact_publ_flag
C8 C37 3.515(8) 2_545 no
C12 C48 3.581(7) 3_575 no
C13 C32 3.567(7) 2_555 no
C14 C33 3.591(8) 2_555 no
C16 C29 3.552(7) 2_545 no
C17 C29 3.578(7) 2_545 no
C18 C55 3.572(7) 3_565 no
C20 C56 3.587(7) 3_575 no
C21 C24 3.562(8) 2_555 no
C24 C21 3.562(8) 2_545 no
C26 C50 3.582(7) . no
C28 C51 3.582(7) 1_565 no
C29 C17 3.578(7) 2_555 no
C29 C16 3.552(7) 2_555 no
C32 C13 3.567(7) 2_545 no
C33 C14 3.591(8) 2_545 no
C37 C8 3.515(8) 2_555 no
C48 C12 3.581(7) 3_575 no
C50 C26 3.582(7) . no
C51 C28 3.582(7) 1_545 no
C55 C18 3.572(7) 3_565 no
C56 C20 3.587(7) 3_575 no
C1 H40 3.0184 3_575 no
C3 H36 3.0828 1_556 no
C5 H8 2.8533 . no
C6 H40 3.0758 3_575 no
C7 H39 3.0264 3_575 no
C7 H14 2.7794 . no
C8 H37 2.8392 2_545 no
C8 H5 2.8655 . no
C10 H38 2.9817 2_545 no
C11 H16 2.7680 . no
C12 H48 2.9320 3_575 no
C13 H48 2.8642 3_575 no
C14 H7 2.6929 . no
C14 H48 3.0087 3_575 no
C15 H49 2.9829 3_575 no
C15 H22 2.8392 . no
C16 H11 2.8390 . no
C16 H29 2.8251 2_545 no
C17 H29 3.0871 2_545 no
C18 H30 3.0123 2_545 no
C19 H24 2.7582 . no
C20 H56 2.9347 3_575 no
C21 H56 2.8674 3_575 no
C22 H56 3.0439 3_575 no
C22 H15 2.7311 . no
C23 H30 2.7961 . no
C23 H57 3.0135 1_565 no
C24 H19 2.8622 . no
C24 H21 2.8403 2_545 no
C26 H22 3.0120 2_545 no
C27 H32 2.7617 . no
C28 H51 2.9367 1_565 no
C29 H51 2.8753 1_565 no
C30 H51 3.0584 1_565 no
C30 H23 2.7152 . no
C31 H52 3.0069 1_565 no
C31 H38 2.7863 . no
C32 H13 2.8494 2_545 no
C32 H27 2.8420 . no
C34 H14 2.9262 2_545 no
C35 H43 3.0912 1_565 no
C35 H14 3.0428 2_545 no
C36 H43 2.9661 1_565 no
C36 H3 3.0036 1_554 no
C37 H43 2.8833 1_565 no
C38 H43 2.9743 1_565 no
C38 H31 2.6929 . no
C39 H34 3.0890 . no
C39 H35 3.0448 . no
C39 H46 2.7625 . no
C40 H35 2.9113 . no
C45 H10 3.0712 3_565 no
C45 H52 2.8070 . no
C46 H39 2.8584 . no
C47 H10 3.0721 3_565 no
C48 H38 3.0754 4_465 no
C48 H27 2.9378 . no
C49 H54 2.7788 . no
C49 H27 3.0304 . no
C49 H26 3.0645 . no
C50 H26 3.0411 . no
C51 H11 2.9654 3_565 no
C52 H45 2.7073 . no
C52 H11 3.0447 3_565 no
C53 H57 2.8376 . no
C54 H49 2.8833 . no
C54 H26 3.0937 . no
C55 H18 3.0365 3_565 no
C56 H19 2.9234 . no
C56 H30 3.0925 4_465 no
C57 H19 3.0288 3_565 no
C57 H53 2.7466 . no
C57 H18 3.0558 3_565 no
H1 H7 2.4092 . no
H3 C36 3.0036 1_556 no
H3 H36 2.4120 1_556 no
H5 C8 2.8655 . no
H5 H8 2.3337 . no
H7 C14 2.6929 . no
H7 H1 2.4092 . no
H7 H14 2.1702 . no
H8 C5 2.8533 . no
H8 H5 2.3337 . no
H8 H10 2.2956 . no
H10 H8 2.2956 . no
H10 C45 3.0712 3_565 no
H10 C47 3.0721 3_565 no
H11 C16 2.8390 . no
H11 H16 2.2694 . no
H11 C51 2.9649 3_565 no
H11 C52 3.0442 3_565 no
H13 C32 2.8494 2_555 no
H13 H15 2.3504 . no
H14 C35 3.0428 2_555 no
H14 C7 2.7794 . no
H14 H7 2.1702 . no
H14 C34 2.9262 2_555 no
H15 H22 2.2386 . no
H15 C22 2.7311 . no
H15 H13 2.3504 . no
H16 H18 2.3590 . no
H16 C11 2.7680 . no
H16 H11 2.2694 . no
H18 C55 3.0365 3_565 no
H18 H16 2.3590 . no
H18 C57 3.0558 3_565 no
H19 C56 2.9234 . no
H19 C24 2.8622 . no
H19 H24 2.2717 . no
H19 C57 3.0288 3_565 no
H21 C24 2.8403 2_555 no
H21 H23 2.3709 . no
H22 C26 3.0120 2_555 no
H22 C15 2.8392 . no
H22 H15 2.2386 . no
H23 H30 2.2013 . no
H23 C30 2.7152 . no
H23 H21 2.3709 . no
H24 H26 2.3676 . no
H24 C19 2.7582 . no
H24 H19 2.2717 . no
H26 C49 3.0645 . no
H26 C50 3.0411 . no
H26 C54 3.0937 . no
H26 H24 2.3676 . no
H27 C32 2.8420 . no
H27 C48 2.9378 . no
H27 C49 3.0304 . no
H27 H32 2.2655 . no
H29 H31 2.3900 . no
H29 C16 2.8251 2_555 no
H29 C17 3.0871 2_555 no
H30 C23 2.7961 . no
H30 H23 2.2013 . no
H30 C18 3.0123 2_555 no
H30 C56 3.0925 4_565 no
H31 C38 2.6929 . no
H31 H29 2.3900 . no
H31 H38 2.1847 . no
H32 C27 2.7617 . no
H32 H27 2.2655 . no
H32 H34 2.3728 . no
H34 C39 3.0890 . no
H34 H32 2.3728 . no
H35 C39 3.0448 . no
H35 C40 2.9113 . no
H36 C3 3.0828 1_554 no
H36 H3 2.4120 1_554 no
H37 C8 2.8392 2_555 no
H38 C31 2.7863 . no
H38 H31 2.1847 . no
H38 C10 2.9817 2_555 no
H38 C48 3.0754 4_565 no
H39 C46 2.8584 . no
H39 H46 2.2824 . no
H39 C7 3.0264 3_575 no
H40 C1 3.0184 3_575 no
H40 C6 3.0758 3_575 no
H41 H41 2.4432 3_564 no
H43 C35 3.0912 1_545 no
H43 C36 2.9661 1_545 no
H43 C37 2.8833 1_545 no
H43 C38 2.9743 1_545 no
H43 H45 2.3442 . no
H45 C52 2.7073 . no
H45 H43 2.3442 . no
H45 H52 2.2153 . no
H46 C39 2.7625 . no
H46 H39 2.2824 . no
H46 H48 2.3563 . no
H48 H46 2.3563 . no
H48 C12 2.9320 3_575 no
H48 C13 2.8642 3_575 no
H48 C14 3.0087 3_575 no
H49 C54 2.8833 . no
H49 H54 2.3043 . no
H49 C15 2.9829 3_575 no
H51 C28 2.9367 1_545 no
H51 C29 2.8753 1_545 no
H51 C30 3.0584 1_545 no
H51 H53 2.3264 . no
H52 C31 3.0069 1_545 no
H52 C45 2.8070 . no
H52 H45 2.2153 . no
H53 C57 2.7466 . no
H53 H51 2.3264 . no
H53 H57 2.2568 . no
H54 C49 2.7788 . no
H54 H49 2.3043 . no
H54 H56 2.3453 . no
H56 H54 2.3453 . no
H56 C20 2.9347 3_575 no
H56 C21 2.8674 3_575 no
H56 C22 3.0439 3_575 no
H57 C23 3.0135 1_545 no
H57 C53 2.8376 . no
H57 H53 2.2568 . no

loop_
_geom_torsion_atom_site_label_1
_geom_torsion_atom_site_label_2
_geom_torsion_atom_site_label_3
_geom_torsion_atom_site_label_4
_geom_torsion
_geom_torsion_site_symmetry_3
_geom_torsion_site_symmetry_4
_geom_torsion_publ_flag
C6 C1 C2 C3 2.2(10) . . no
C2 C1 C6 C5 -1.1(9) . . no
C2 C1 C6 C7 176.2(6) . . no
C1 C2 C3 C4 -2.7(10) . . no
C2 C3 C4 C5 2.1(9) . . no
C3 C4 C5 C6 -1.1(9) . . no
C4 C5 C6 C1 .5(9) . . no
C4 C5 C6 C7 -176.7(5) . . no
C1 C6 C7 C8 -171.9(6) . . no
C5 C6 C7 C8 5.4(10) . . no
C6 C7 C8 C9 -176.7(6) . . no
C7 C8 C9 C10 178.3(5) . . no
C7 C8 C9 C14 2.2(9) . . no
C8 C9 C10 C11 -176.9(5) . . no
C14 C9 C10 C11 -.6(8) . . no
C8 C9 C14 C13 176.1(5) . . no
C10 C9 C14 C13 .1(8) . . no
C9 C10 C11 C12 -.1(8) . . no
C10 C11 C12 C13 1.1(7) . . no
C10 C11 C12 C15 -178.2(5) . . no
C11 C12 C13 C14 -1.5(7) . . no
C15 C12 C13 C14 177.8(5) . . no
C11 C12 C15 C16 5.5(9) . . no
C13 C12 C15 C16 -173.8(6) . . no
C12 C13 C14 C9 .9(8) . . no
C12 C15 C16 C17 -179.1(5) . . no
C15 C16 C17 C18 173.0(6) . . no
C15 C16 C17 C22 -6.4(9) . . no
C16 C17 C18 C19 -179.1(5) . . no
C22 C17 C18 C19 .4(8) . . no
C16 C17 C22 C21 178.6(5) . . no
C18 C17 C22 C21 -.8(8) . . no
C17 C18 C19 C20 -1.0(8) . . no
C18 C19 C20 C21 1.9(7) . . no
C18 C19 C20 C23 -177.5(5) . . no
C19 C20 C21 C22 -2.3(8) . . no
C23 C20 C21 C22 177.1(5) . . no
C19 C20 C23 C24 4.0(9) . . no
C21 C20 C23 C24 -175.4(6) . . no
C20 C21 C22 C17 1.9(8) . . no
C20 C23 C24 C25 -179.9(5) . . no
C23 C24 C25 C26 174.2(6) . . no
C23 C24 C25 C30 -2.2(9) . . no
C24 C25 C26 C27 -177.5(5) . . no
C30 C25 C26 C27 -.9(8) . . no
C24 C25 C30 C29 177.6(5) . . no
C26 C25 C30 C29 1.2(8) . . no
C25 C26 C27 C28 -.7(8) . . no
C26 C27 C28 C29 1.9(8) . . no
C26 C27 C28 C31 -177.0(5) . . no
C27 C28 C29 C30 -1.6(7) . . no
C31 C28 C29 C30 177.4(5) . . no
C27 C28 C31 C32 4.5(9) . . no
C29 C28 C31 C32 -174.4(5) . . no
C28 C29 C30 C25 .0(8) . . no
C28 C31 C32 C33 -178.1(5) . . no
C31 C32 C33 C34 172.6(5) . . no
C31 C32 C33 C38 -4.1(9) . . no
C32 C33 C34 C35 -175.2(5) . . no
C38 C33 C34 C35 1.7(8) . . no
C32 C33 C38 C37 175.8(5) . . no
C34 C33 C38 C37 -.9(8) . . no
C33 C34 C35 C36 -1.5(8) . . no
C34 C35 C36 C37 .5(8) . . no
C35 C36 C37 C38 .2(8) . . no
C36 C37 C38 C33 .0(8) . . no
C44 C39 C40 C41 -.4(8) . . no
C40 C39 C44 C43 -2.0(8) . . no
C40 C39 C44 C45 177.0(5) . . no
C39 C40 C41 C42 2.9(8) . . no
C40 C41 C42 C43 -3.0(9) . . no
C41 C42 C43 C44 .5(9) . . no
C42 C43 C44 C39 1.9(8) . . no
C42 C43 C44 C45 -177.2(5) . . no
C39 C44 C45 C46 -8.0(10) . . no
C43 C44 C45 C46 171.0(6) . . no
C44 C45 C46 C47 179.8(6) . . no
C45 C46 C47 C48 -169.9(6) . . no
C45 C46 C47 C52 10.6(9) . . no
C46 C47 C48 C49 179.0(5) . . no
C52 C47 C48 C49 -1.5(7) . . no
C46 C47 C52 C51 -179.8(5) . . no
C48 C47 C52 C51 .8(7) . . no
C47 C48 C49 C50 1.2(8) . . no
C48 C49 C50 C51 -.1(7) . . no
C48 C49 C50 C53 177.7(5) . . no
C49 C50 C51 C52 -.6(7) . . no
C53 C50 C51 C52 -178.6(4) . . no
C49 C50 C53 C54 -5.7(9) . . no
C51 C50 C53 C54 172.0(5) . . no
C50 C51 C52 C47 .3(8) . . no
C50 C53 C54 C55 179.0(5) . . no
C53 C54 C55 C56 -172.1(5) . . no
C53 C54 C55 C57 8.1(9) . . no
C54 C55 C56 C57 178.7(4) . 3_565 no
C57 C55 C56 C57 -1.4(7) . 3_565 no
C54 C55 C57 C56 -178.8(5) . 3_565 no
C56 C55 C57 C56 1.4(7) . 3_565 no
C55 C56 C57 C55 1.5(7) 3_565 3_565 no
